data_4073048
loop_
_publ_author_name
'Zhang, Jiaxin'
'Chu, Ben Wai-Kin'
'Zhu, Nianyong'
'Yam, Vivian Wing-Wah'

_publ_section_title
;
 Synthesis, Characterization, Langmuir&#x2212;Blodgett Film-Forming
 Property, and Second-Order Nonlinear Optical Study of Rhenium(I) and
 Ruthenium(II) Diimine Complexes
;
_journal_issue 22
_journal_name_full Organometallics
_journal_page_first 5423
_journal_paper_doi 10.1021/om070030b
_journal_volume 26
_journal_year 2007
_chemical_formula_moiety 'C38 H30 F12 N6 P2 Ru'
_chemical_formula_sum 'C38 H30 F12 N6 P2 Ru'
_chemical_formula_weight 961.69
_chemical_name_systematic
;
 ?
;
_space_group_IT_number 14
_symmetry_cell_setting monoclinic
_symmetry_space_group_name_Hall '-P 2ybc'
_symmetry_space_group_name_H-M 'P 1 21/c 1'
_atom_sites_solution_hydrogens geom
_atom_sites_solution_primary direct
_atom_sites_solution_secondary difmap
_audit_creation_method SHELXL-97
_cell_angle_alpha 90.00
_cell_angle_beta 99.64(3)
_cell_angle_gamma 90.00
_cell_formula_units_Z 4
_cell_length_a 9.079(2)
_cell_length_b 33.972(7)
_cell_length_c 12.485(3)
_cell_measurement_reflns_used 0
_cell_measurement_temperature 253(2)
_cell_measurement_theta_max 0
_cell_measurement_theta_min 0
_cell_volume 3796.4(15)
_computing_cell_refinement Scalepack
_computing_data_collection Marcontrol
_computing_data_reduction Denzo
_computing_molecular_graphics 'Ortep-3 for Windows (Farrugia, 1997)'
_computing_publication_material 'WinGX publication routines (Farrugia, 1999)'
_computing_structure_refinement 'SHELXL-97 (Sheldrick, 1997)'
_computing_structure_solution SIR-97
_diffrn_ambient_temperature 253(2)
_diffrn_measured_fraction_theta_full 0.589
_diffrn_measured_fraction_theta_max 0.589
_diffrn_measurement_device_type 'marresearch IPDS mar300'
_diffrn_measurement_method Oscillation
_diffrn_radiation_monochromator graphite
_diffrn_radiation_source 'fine-focus sealed tube'
_diffrn_radiation_type MoK\a
_diffrn_radiation_wavelength 0.71073
_diffrn_reflns_av_R_equivalents 0.0545
_diffrn_reflns_av_sigmaI/netI 0.1570
_diffrn_reflns_limit_h_max 9
_diffrn_reflns_limit_h_min -8
_diffrn_reflns_limit_k_max 36
_diffrn_reflns_limit_k_min -34
_diffrn_reflns_limit_l_max 14
_diffrn_reflns_limit_l_min -11
_diffrn_reflns_number 9803
_diffrn_reflns_theta_full 24.45
_diffrn_reflns_theta_max 24.45
_diffrn_reflns_theta_min 1.76
_exptl_absorpt_coefficient_mu 0.595
_exptl_absorpt_correction_type none
_exptl_crystal_colour brown
_exptl_crystal_density_diffrn 1.683
_exptl_crystal_density_method 'not measured'
_exptl_crystal_description prism
_exptl_crystal_F_000 1928
_exptl_crystal_size_max 0.5
_exptl_crystal_size_mid 0.15
_exptl_crystal_size_min 0.08
_refine_diff_density_max 0.329
_refine_diff_density_min -0.270
_refine_diff_density_rms 0.058
_refine_ls_extinction_method none
_refine_ls_goodness_of_fit_ref 0.588
_refine_ls_hydrogen_treatment mixed
_refine_ls_matrix_type full
_refine_ls_number_parameters 532
_refine_ls_number_reflns 3703
_refine_ls_number_restraints 0
_refine_ls_restrained_S_all 0.588
_refine_ls_R_factor_all 0.0680
_refine_ls_R_factor_gt 0.0315
_refine_ls_shift/su_max 0.001
_refine_ls_shift/su_mean 0.000
_refine_ls_structure_factor_coef Fsqd
_refine_ls_weighting_details 'calc w=1/[\s^2^(Fo^2^)+(0.0000P)^2^+0.0000P] where P=(Fo^2^+2Fc^2^)/3'
_refine_ls_weighting_scheme calc
_refine_ls_wR_factor_gt 0.0598
_refine_ls_wR_factor_ref 0.0660
_reflns_number_gt 2069
_reflns_number_total 3703
_reflns_threshold_expression >2sigma(I)
_cod_data_source_file om070030b-file001.cif
_cod_data_source_block mar934
_cod_original_sg_symbol_H-M 'P 21/c'
_cod_database_code 4073048

loop_
_symmetry_equiv_pos_as_xyz
'x, y, z'
'-x, y+1/2, -z+1/2'
'-x, -y, -z'
'x, -y-1/2, z-1/2'

loop_
_atom_site_label
_atom_site_type_symbol
_atom_site_fract_x
_atom_site_fract_y
_atom_site_fract_z
_atom_site_U_iso_or_equiv
_atom_site_adp_type
_atom_site_occupancy
_atom_site_symmetry_multiplicity
_atom_site_calc_flag
_atom_site_refinement_flags
Ru1 Ru 0.14085(5) 0.152165(14) 0.04974(3) 0.03183(18) Uani 1 1 d .
N1 N 0.3004(5) 0.14290(15) -0.0476(3) 0.0298(12) Uani 1 1 d .
N2 N 0.0953(5) 0.09632(12) -0.0048(3) 0.0303(12) Uani 1 1 d .
N3 N 0.2568(6) 0.12704(12) 0.1889(3) 0.0304(12) Uani 1 1 d .
N4 N -0.0162(5) 0.15430(14) 0.1511(4) 0.0316(12) Uani 1 1 d .
N5 N 0.1821(6) 0.21075(14) 0.0935(5) 0.0311(13) Uani 1 1 d .
N6 N 0.0146(5) 0.18164(17) -0.0789(4) 0.0310(13) Uani 1 1 d .
C1 C 0.4067(6) 0.16823(16) -0.0669(4) 0.0398(17) Uani 1 1 d .
H1 H 0.4166 0.1922 -0.0304 0.048 Uiso 1 1 calc R
C2 C 0.5020(6) 0.1597(2) -0.1398(5) 0.0506(19) Uani 1 1 d .
H2 H 0.5760 0.1775 -0.1506 0.061 Uiso 1 1 calc R
C3 C 0.4866(7) 0.1249(2) -0.1957(5) 0.056(2) Uani 1 1 d .
H3 H 0.5468 0.1194 -0.2472 0.068 Uiso 1 1 calc R
C4 C 0.3821(6) 0.09831(18) -0.1754(4) 0.0481(18) Uani 1 1 d .
H4 H 0.3728 0.0741 -0.2106 0.058 Uiso 1 1 calc R
C5 C 0.2903(6) 0.10806(19) -0.1014(5) 0.0360(16) Uani 1 1 d .
C6 C 0.1781(6) 0.08251(17) -0.0713(4) 0.0411(16) Uani 1 1 d .
H6 H 0.1652 0.0570 -0.0984 0.049 Uiso 1 1 calc R
C7 C -0.0129(7) 0.07167(17) 0.0366(5) 0.0342(16) Uani 1 1 d .
C8 C -0.1616(7) 0.07896(17) 0.0089(4) 0.0418(17) Uani 1 1 d .
H8 H -0.1952 0.0971 -0.0455 0.050 Uiso 1 1 calc R
C9 C -0.2632(6) 0.05962(18) 0.0611(5) 0.0466(18) Uani 1 1 d .
H9 H -0.3647 0.0646 0.0406 0.056 Uiso 1 1 calc R
C10 C -0.2161(7) 0.03310(17) 0.1428(5) 0.0371(16) Uani 1 1 d .
C11 C -0.0640(7) 0.02453(17) 0.1682(4) 0.0500(18) Uani 1 1 d .
H11 H -0.0309 0.0058 0.2212 0.060 Uiso 1 1 calc R
C12 C 0.0389(6) 0.04369(17) 0.1151(5) 0.0446(17) Uani 1 1 d .
H12 H 0.1402 0.0379 0.1319 0.053 Uiso 1 1 calc R
C13 C -0.3223(7) 0.01435(17) 0.2079(5) 0.0393(17) Uani 1 1 d .
C14 C -0.4683(7) 0.00584(17) 0.1636(5) 0.0503(18) Uani 1 1 d .
H14 H -0.5014 0.0111 0.0904 0.060 Uiso 1 1 calc R
C15 C -0.5676(7) -0.01033(18) 0.2249(6) 0.060(2) Uani 1 1 d .
H15 H -0.6658 -0.0157 0.1934 0.072 Uiso 1 1 calc R
C16 C -0.5180(9) -0.01831(19) 0.3327(7) 0.066(2) Uani 1 1 d .
H16 H -0.5826 -0.0296 0.3745 0.079 Uiso 1 1 calc R
C17 C -0.3731(9) -0.00965(19) 0.3794(5) 0.064(2) Uani 1 1 d .
H17 H -0.3410 -0.0146 0.4529 0.077 Uiso 1 1 calc R
C18 C -0.2755(7) 0.00633(16) 0.3176(5) 0.0482(18) Uani 1 1 d .
H18 H -0.1776 0.0118 0.3496 0.058 Uiso 1 1 calc R
C19 C 0.3972(7) 0.11291(17) 0.2041(5) 0.0404(17) Uani 1 1 d .
H19 H 0.4522 0.1156 0.1480 0.048 Uiso 1 1 calc R
C20 C 0.4627(7) 0.09497(18) 0.2970(6) 0.0532(19) Uani 1 1 d .
H20 H 0.5605 0.0859 0.3039 0.064 Uiso 1 1 calc R
C21 C 0.3838(9) 0.09029(19) 0.3808(5) 0.062(2) Uani 1 1 d .
H21 H 0.4270 0.0782 0.4453 0.074 Uiso 1 1 calc R
C22 C 0.2414(8) 0.10372(19) 0.3673(5) 0.0539(19) Uani 1 1 d .
H22 H 0.1857 0.1004 0.4228 0.065 Uiso 1 1 calc R
C23 C 0.1784(7) 0.12209(17) 0.2732(5) 0.0361(16) Uani 1 1 d .
C24 C 0.0251(7) 0.13763(17) 0.2502(5) 0.0371(17) Uani 1 1 d .
C25 C -0.0738(7) 0.13591(17) 0.3236(4) 0.0504(19) Uani 1 1 d .
H25 H -0.0455 0.1239 0.3908 0.060 Uiso 1 1 calc R
C26 C -0.2130(7) 0.1519(2) 0.2968(6) 0.0539(19) Uani 1 1 d .
H26 H -0.2801 0.1507 0.3454 0.065 Uiso 1 1 calc R
C27 C -0.2529(7) 0.16964(17) 0.1985(6) 0.0489(19) Uani 1 1 d .
H27 H -0.3466 0.1812 0.1795 0.059 Uiso 1 1 calc R
C28 C -0.1523(7) 0.17019(15) 0.1276(4) 0.0382(17) Uani 1 1 d .
H28 H -0.1802 0.1822 0.0603 0.046 Uiso 1 1 calc R
C29 C 0.2695(7) 0.2238(2) 0.1841(5) 0.0396(17) Uani 1 1 d .
H29 H 0.3272 0.2057 0.2287 0.047 Uiso 1 1 calc R
C30 C 0.2769(7) 0.2626(2) 0.2132(5) 0.0464(18) Uani 1 1 d .
H30 H 0.3414 0.2707 0.2752 0.056 Uiso 1 1 calc R
C31 C 0.1891(8) 0.2895(2) 0.1508(6) 0.0441(17) Uani 1 1 d .
H31 H 0.1904 0.3159 0.1707 0.053 Uiso 1 1 calc R
C32 C 0.0987(7) 0.27662(19) 0.0580(5) 0.0393(16) Uani 1 1 d .
H32 H 0.0377 0.2944 0.0143 0.047 Uiso 1 1 calc R
C33 C 0.0983(7) 0.2374(2) 0.0294(5) 0.0317(16) Uani 1 1 d .
C34 C 0.0081(7) 0.2218(2) -0.0700(5) 0.0320(16) Uani 1 1 d .
C35 C -0.0771(7) 0.24364(19) -0.1509(6) 0.0462(18) Uani 1 1 d .
H35 H -0.0824 0.2708 -0.1442 0.055 Uiso 1 1 calc R
C36 C -0.1541(7) 0.2253(2) -0.2411(5) 0.0455(18) Uani 1 1 d .
H36 H -0.2122 0.2398 -0.2956 0.055 Uiso 1 1 calc R
C37 C -0.1442(7) 0.1854(2) -0.2498(5) 0.0384(17) Uani 1 1 d .
H37 H -0.1951 0.1725 -0.3106 0.046 Uiso 1 1 calc R
C38 C -0.0596(7) 0.16463(17) -0.1692(5) 0.0335(16) Uani 1 1 d .
H38 H -0.0527 0.1375 -0.1768 0.040 Uiso 1 1 calc R
P1 P -0.0925(2) 0.42472(6) 0.10670(14) 0.0543(6) Uani 1 1 d .
P2 P -0.44503(19) 0.28201(6) -0.02085(13) 0.0493(5) Uani 1 1 d .
F1 F -0.0467(4) 0.38019(10) 0.0916(3) 0.0851(13) Uani 1 1 d .
F2 F -0.1935(4) 0.41136(11) 0.1917(3) 0.0972(14) Uani 1 1 d .
F3 F -0.2306(4) 0.42033(13) 0.0126(3) 0.1044(14) Uani 1 1 d .
F4 F 0.0082(4) 0.43786(11) 0.0214(3) 0.0907(13) Uani 1 1 d .
F5 F 0.0445(4) 0.42934(13) 0.2024(3) 0.1052(15) Uani 1 1 d .
F6 F -0.1365(4) 0.46929(10) 0.1219(3) 0.0766(12) Uani 1 1 d .
F7 F -0.2750(3) 0.29645(11) 0.0005(2) 0.0685(11) Uani 1 1 d .
F8 F -0.4203(4) 0.26306(14) -0.1306(3) 0.1139(17) Uani 1 1 d .
F9 F -0.3922(5) 0.24251(12) 0.0389(4) 0.1260(17) Uani 1 1 d .
F10 F -0.4668(4) 0.30046(14) 0.0885(3) 0.1146(17) Uani 1 1 d .
F11 F -0.4952(4) 0.32019(13) -0.0845(4) 0.1243(18) Uani 1 1 d .
F12 F -0.6128(3) 0.26641(10) -0.0426(2) 0.0656(10) Uani 1 1 d .

loop_
_atom_site_aniso_label
_atom_site_aniso_U_11
_atom_site_aniso_U_22
_atom_site_aniso_U_33
_atom_site_aniso_U_23
_atom_site_aniso_U_13
_atom_site_aniso_U_12
Ru1 0.0327(3) 0.0321(3) 0.0310(3) 0.0021(3) 0.0061(2) -0.0002(3)
N1 0.031(3) 0.026(4) 0.032(3) 0.004(3) 0.003(2) 0.001(3)
N2 0.034(3) 0.021(3) 0.036(3) 0.003(2) 0.003(3) 0.003(3)
N3 0.037(3) 0.028(3) 0.023(3) 0.004(2) -0.006(3) -0.001(3)
N4 0.032(3) 0.028(3) 0.036(3) 0.001(3) 0.007(3) 0.004(3)
N5 0.026(3) 0.033(4) 0.034(3) 0.002(3) 0.007(3) 0.003(3)
N6 0.028(3) 0.044(4) 0.020(3) 0.002(3) -0.001(3) -0.001(3)
C1 0.042(4) 0.028(4) 0.047(4) 0.007(3) 0.002(4) -0.002(4)
C2 0.046(4) 0.046(6) 0.065(5) 0.011(4) 0.024(4) -0.007(4)
C3 0.049(5) 0.064(6) 0.061(5) 0.002(5) 0.023(4) 0.005(5)
C4 0.051(4) 0.047(5) 0.052(4) -0.005(4) 0.025(4) -0.003(4)
C5 0.033(4) 0.030(5) 0.047(4) 0.005(4) 0.011(4) -0.002(3)
C6 0.044(4) 0.025(4) 0.052(4) -0.008(3) 0.001(4) -0.001(4)
C7 0.038(5) 0.026(4) 0.038(4) 0.001(3) 0.006(4) -0.001(4)
C8 0.040(5) 0.041(4) 0.041(4) 0.019(3) -0.004(4) 0.002(4)
C9 0.033(4) 0.055(5) 0.049(4) 0.022(4) -0.001(4) 0.001(4)
C10 0.041(5) 0.037(4) 0.037(4) -0.004(3) 0.014(4) -0.004(4)
C11 0.057(5) 0.039(4) 0.056(4) 0.020(3) 0.016(4) 0.000(4)
C12 0.034(4) 0.035(4) 0.064(5) 0.013(4) 0.005(4) 0.010(4)
C13 0.047(5) 0.035(4) 0.037(4) -0.003(3) 0.010(4) -0.003(4)
C14 0.050(5) 0.044(5) 0.058(5) -0.006(4) 0.011(4) -0.007(4)
C15 0.058(5) 0.054(5) 0.075(6) -0.006(5) 0.026(5) -0.006(4)
C16 0.068(6) 0.049(5) 0.091(7) -0.008(5) 0.043(5) -0.019(5)
C17 0.093(6) 0.054(5) 0.053(5) -0.008(4) 0.034(5) -0.009(5)
C18 0.050(5) 0.044(5) 0.054(5) -0.005(4) 0.018(4) -0.008(4)
C19 0.038(5) 0.029(4) 0.051(5) -0.004(4) -0.001(4) 0.002(4)
C20 0.045(5) 0.045(5) 0.062(5) 0.014(4) -0.015(5) 0.012(4)
C21 0.078(6) 0.058(5) 0.044(5) 0.019(4) -0.004(5) 0.000(5)
C22 0.048(5) 0.056(5) 0.057(5) 0.018(4) 0.007(4) 0.004(4)
C23 0.051(5) 0.027(4) 0.027(4) 0.010(3) -0.001(4) 0.001(4)
C24 0.044(5) 0.037(5) 0.029(4) 0.002(3) 0.005(4) -0.006(3)
C25 0.060(5) 0.056(5) 0.039(4) 0.006(3) 0.018(4) -0.001(4)
C26 0.044(5) 0.055(5) 0.069(5) -0.009(4) 0.027(4) -0.007(4)
C27 0.039(4) 0.048(5) 0.062(5) -0.004(4) 0.016(4) -0.004(4)
C28 0.036(4) 0.033(4) 0.047(4) 0.001(3) 0.011(4) 0.003(3)
C29 0.038(5) 0.042(6) 0.034(5) 0.001(4) -0.007(4) 0.006(4)
C30 0.045(5) 0.051(6) 0.039(4) -0.009(5) -0.005(4) -0.007(5)
C31 0.046(5) 0.044(5) 0.041(5) -0.012(5) 0.003(4) -0.006(4)
C32 0.042(5) 0.027(5) 0.047(5) 0.004(4) 0.003(4) 0.003(4)
C33 0.027(4) 0.026(5) 0.040(5) 0.001(4) 0.002(4) 0.001(4)
C34 0.032(4) 0.020(5) 0.046(5) -0.006(4) 0.012(4) -0.004(4)
C35 0.051(5) 0.032(5) 0.053(5) 0.008(5) 0.000(4) 0.018(4)
C36 0.052(5) 0.046(6) 0.033(5) 0.006(4) -0.009(4) 0.006(4)
C37 0.044(4) 0.044(6) 0.026(4) 0.000(4) 0.003(4) -0.003(4)
C38 0.042(4) 0.031(5) 0.028(4) 0.005(4) 0.006(3) 0.002(4)
P1 0.0624(15) 0.0553(17) 0.0457(13) 0.0008(11) 0.0103(13) 0.0068(12)
P2 0.0502(14) 0.0561(15) 0.0404(12) 0.0058(11) 0.0042(10) -0.0091(11)
F1 0.128(3) 0.050(3) 0.086(3) 0.005(2) 0.042(3) 0.022(3)
F2 0.119(3) 0.091(3) 0.100(3) 0.029(3) 0.071(3) 0.031(3)
F3 0.095(3) 0.108(4) 0.092(3) 0.001(3) -0.036(3) -0.019(3)
F4 0.118(3) 0.081(3) 0.089(3) 0.008(2) 0.062(3) 0.002(3)
F5 0.086(3) 0.135(4) 0.079(3) -0.020(3) -0.030(3) 0.022(3)
F6 0.084(3) 0.060(3) 0.088(3) -0.007(2) 0.020(2) 0.011(2)
F7 0.047(2) 0.098(3) 0.057(2) -0.006(2) -0.0012(19) -0.022(2)
F8 0.059(3) 0.209(5) 0.074(3) -0.065(3) 0.011(2) -0.017(3)
F9 0.107(4) 0.072(3) 0.171(4) 0.055(3) -0.057(3) -0.028(3)
F10 0.085(3) 0.180(5) 0.088(3) -0.073(3) 0.039(3) -0.048(3)
F11 0.079(3) 0.087(4) 0.195(5) 0.077(4) -0.011(3) -0.008(3)
F12 0.048(2) 0.086(3) 0.066(2) -0.009(2) 0.0173(19) -0.025(2)

loop_
_atom_type_symbol
_atom_type_description
_atom_type_scat_dispersion_real
_atom_type_scat_dispersion_imag
_atom_type_scat_source
Ru Ru -1.2594 0.8363 'International Tables Vol C Tables 4.2.6.8 and 6.1.1.4'
N N 0.0061 0.0033 'International Tables Vol C Tables 4.2.6.8 and 6.1.1.4'
C C 0.0033 0.0016 'International Tables Vol C Tables 4.2.6.8 and 6.1.1.4'
P P 0.1023 0.0942 'International Tables Vol C Tables 4.2.6.8 and 6.1.1.4'
F F 0.0171 0.0103 'International Tables Vol C Tables 4.2.6.8 and 6.1.1.4'
H H 0.0000 0.0000 'International Tables Vol C Tables 4.2.6.8 and 6.1.1.4'

loop_
_geom_angle_atom_site_label_1
_geom_angle_atom_site_label_2
_geom_angle_atom_site_label_3
_geom_angle
N2 Ru1 N4 96.64(17)
N2 Ru1 N3 86.71(16)
N4 Ru1 N3 78.8(2)
N2 Ru1 N1 77.54(18)
N4 Ru1 N1 173.12(19)
N3 Ru1 N1 97.09(18)
N2 Ru1 N6 97.8(2)
N4 Ru1 N6 96.27(18)
N3 Ru1 N6 173.67(19)
N1 Ru1 N6 88.23(15)
N2 Ru1 N5 175.6(2)
N4 Ru1 N5 85.29(15)
N3 Ru1 N5 97.5(2)
N1 Ru1 N5 100.78(18)
N6 Ru1 N5 78.0(2)
C1 N1 C5 117.5(4)
C1 N1 Ru1 127.1(4)
C5 N1 Ru1 115.3(4)
C6 N2 C7 121.3(4)
C6 N2 Ru1 116.4(3)
C7 N2 Ru1 122.1(3)
C19 N3 C23 116.6(5)
C19 N3 Ru1 127.2(4)
C23 N3 Ru1 116.0(4)
C28 N4 C24 118.3(5)
C28 N4 Ru1 126.1(4)
C24 N4 Ru1 115.6(4)
C29 N5 C33 118.1(5)
C29 N5 Ru1 126.2(5)
C33 N5 Ru1 115.2(4)
C38 N6 C34 118.3(5)
C38 N6 Ru1 125.3(5)
C34 N6 Ru1 116.4(5)
N1 C1 C2 121.9(5)
C3 C2 C1 119.6(5)
C4 C3 C2 119.5(5)
C3 C4 C5 118.7(6)
N1 C5 C4 122.7(5)
N1 C5 C6 113.0(5)
C4 C5 C6 124.3(6)
N2 C6 C5 117.5(5)
C8 C7 C12 120.5(5)
C8 C7 N2 120.5(6)
C12 C7 N2 118.5(5)
C7 C8 C9 120.5(5)
C10 C9 C8 120.9(5)
C9 C10 C11 118.6(5)
C9 C10 C13 122.1(6)
C11 C10 C13 119.3(6)
C12 C11 C10 120.7(5)
C7 C12 C11 118.7(5)
C14 C13 C18 117.9(5)
C14 C13 C10 122.2(6)
C18 C13 C10 119.8(6)
C13 C14 C15 122.1(6)
C16 C15 C14 118.8(6)
C15 C16 C17 120.4(6)
C16 C17 C18 120.3(6)
C17 C18 C13 120.6(6)
N3 C19 C20 123.4(5)
C19 C20 C21 119.6(6)
C22 C21 C20 118.4(6)
C21 C22 C23 120.9(6)
C22 C23 N3 121.1(5)
C22 C23 C24 125.2(6)
N3 C23 C24 113.6(6)
N4 C24 C25 120.6(6)
N4 C24 C23 115.8(5)
C25 C24 C23 123.5(6)
C26 C25 C24 119.8(6)
C27 C26 C25 119.5(6)
C26 C27 C28 118.8(6)
N4 C28 C27 122.9(6)
N5 C29 C30 122.5(6)
C29 C30 C31 119.7(6)
C30 C31 C32 118.4(6)
C31 C32 C33 120.1(6)
N5 C33 C32 121.1(6)
N5 C33 C34 115.8(6)
C32 C33 C34 123.0(7)
N6 C34 C35 120.1(6)
N6 C34 C33 113.8(7)
C35 C34 C33 126.2(7)
C36 C35 C34 120.2(6)
C37 C36 C35 119.0(6)
C38 C37 C36 119.6(6)
N6 C38 C37 122.8(6)
F3 P1 F4 90.1(2)
F3 P1 F2 89.7(2)
F4 P1 F2 179.7(3)
F3 P1 F5 179.1(2)
F4 P1 F5 90.6(2)
F2 P1 F5 89.6(2)
F3 P1 F6 89.7(2)
F4 P1 F6 89.8(2)
F2 P1 F6 90.46(18)
F5 P1 F6 89.8(2)
F3 P1 F1 90.7(2)
F4 P1 F1 89.80(18)
F2 P1 F1 89.9(2)
F5 P1 F1 89.8(2)
F6 P1 F1 179.4(2)
F10 P2 F11 92.5(3)
F10 P2 F8 179.0(3)
F11 P2 F8 88.2(3)
F10 P2 F9 90.0(3)
F11 P2 F9 177.4(3)
F8 P2 F9 89.3(3)
F10 P2 F12 91.46(18)
F11 P2 F12 90.0(2)
F8 P2 F12 89.3(2)
F9 P2 F12 90.2(2)
F10 P2 F7 89.48(19)
F11 P2 F7 91.2(2)
F8 P2 F7 89.78(18)
F9 P2 F7 88.5(2)
F12 P2 F7 178.4(2)

loop_
_geom_bond_atom_site_label_1
_geom_bond_atom_site_label_2
_geom_bond_distance
Ru1 N2 2.035(4)
Ru1 N4 2.060(4)
Ru1 N3 2.060(4)
Ru1 N1 2.066(4)
Ru1 N6 2.068(4)
Ru1 N5 2.081(5)
N1 C1 1.344(6)
N1 C5 1.356(6)
N2 C6 1.297(6)
N2 C7 1.450(6)
N3 C19 1.345(6)
N3 C23 1.376(6)
N4 C28 1.335(6)
N4 C24 1.356(6)
N5 C29 1.343(6)
N5 C33 1.355(6)
N6 C38 1.344(6)
N6 C34 1.372(7)
C1 C2 1.388(7)
C2 C3 1.368(7)
C3 C4 1.363(7)
C4 C5 1.385(6)
C5 C6 1.436(7)
C7 C8 1.359(7)
C7 C12 1.390(7)
C8 C9 1.381(6)
C9 C10 1.375(7)
C10 C11 1.395(7)
C10 C13 1.502(7)
C11 C12 1.394(6)
C13 C14 1.379(7)
C13 C18 1.392(7)
C14 C15 1.389(7)
C15 C16 1.374(8)
C16 C17 1.379(8)
C17 C18 1.380(7)
C19 C20 1.357(7)
C20 C21 1.373(7)
C21 C22 1.354(7)
C22 C23 1.369(7)
C23 C24 1.471(7)
C24 C25 1.387(6)
C25 C26 1.365(7)
C26 C27 1.360(7)
C27 C28 1.374(6)
C29 C30 1.368(8)
C30 C31 1.368(7)
C31 C32 1.375(7)
C32 C33 1.378(7)
C33 C34 1.467(8)
C34 C35 1.381(7)
C35 C36 1.372(7)
C36 C37 1.364(7)
C37 C38 1.357(7)
P1 F3 1.575(4)
P1 F4 1.580(3)
P1 F2 1.580(3)
P1 F5 1.582(4)
P1 F6 1.585(4)
P1 F1 1.588(4)
P2 F10 1.545(3)
P2 F11 1.549(4)
P2 F8 1.564(3)
P2 F9 1.571(4)
P2 F12 1.593(3)
P2 F7 1.599(3)
